data_7057697
loop_
_publ_author_name
'Slav\'ik, P.'
'Eigner, V.'
'Lhot\'ak, P.'

_publ_section_title
;
 meta-Bridged calix[4]arenes with the methylene moiety possessing in/out
 stereochemistry of substituents
;
_journal_issue 20
_journal_name_full 'New Journal of Chemistry'
_journal_page_first 16646
_journal_paper_doi 10.1039/C8NJ02577K
_journal_volume 42
_journal_year 2018
_chemical_formula_moiety 'C45 H58 O5'
_chemical_formula_sum 'C45 H58 O5'
_chemical_formula_weight 678.95
_space_group_IT_number 14
_space_group_name_Hall '-P 2yn'
_space_group_name_H-M_alt 'P 1 21/n 1'
_symmetry_cell_setting monoclinic
_symmetry_space_group_name_Hall '-P 2yn'
_symmetry_space_group_name_H-M 'P 1 21/n 1'
_atom_sites_solution_hydrogens difmap
_atom_sites_solution_primary other
_atom_sites_solution_secondary difmap
_audit_update_record
;
2018-05-11 deposited with the CCDC.
2018-09-03 downloaded from the CCDC.
;
_cell_angle_alpha 90
_cell_angle_beta 95.1043(7)
_cell_angle_gamma 90
_cell_formula_units_Z 4
_cell_length_a 11.8255(2)
_cell_length_b 26.0677(6)
_cell_length_c 12.7656(3)
_cell_measurement_reflns_used 384
_cell_measurement_temperature 180
_cell_measurement_theta_max 25
_cell_measurement_theta_min 4
_cell_volume 3919.56(15)
_computing_cell_refinement 'Apex3 (Bruker AXS, 2015)'
_computing_data_collection 'Apex3 (Bruker AXS, 2015)'
_computing_data_reduction 'Apex3 (Bruker AXS, 2015)'
_computing_molecular_graphics 'CAMERON (Watkin et al., 1996)'
_computing_publication_material 'CRYSTALS (Betteridge et al., 2003)'
_computing_structure_refinement 'CRYSTALS (Betteridge et al., 2003)'
_computing_structure_solution 'Superflip (Palatinus & Chapuis, 2007)'
_diffrn_ambient_pressure 101
_diffrn_ambient_temperature 180
_diffrn_measured_fraction_theta_full 0.999
_diffrn_measured_fraction_theta_max 0.999
_diffrn_measurement_device Area
_diffrn_measurement_device_type 'Bruker Kappa Apex3'
_diffrn_measurement_method '\f & \w scans'
_diffrn_radiation_monochromator graphite
_diffrn_radiation_type 'Cu K\a'
_diffrn_radiation_wavelength 1.54178
_diffrn_reflns_av_R_equivalents 0.029
_diffrn_reflns_limit_h_max 14
_diffrn_reflns_limit_h_min -14
_diffrn_reflns_limit_k_max 31
_diffrn_reflns_limit_k_min -31
_diffrn_reflns_limit_l_max 15
_diffrn_reflns_limit_l_min -15
_diffrn_reflns_number 49494
_diffrn_reflns_theta_full 68.380
_diffrn_reflns_theta_max 68.380
_diffrn_reflns_theta_min 3.391
_diffrn_standards_number 0
_exptl_absorpt_coefficient_mu 0.572
_exptl_absorpt_correction_T_max 0.80
_exptl_absorpt_correction_T_min 0.69
_exptl_absorpt_correction_type multi-scan
_exptl_absorpt_process_details 'SADABS (Siemens, 1996)'
_exptl_crystal_colour colourless
_exptl_crystal_density_diffrn 1.150
_exptl_crystal_density_method 'not measured'
_exptl_crystal_description block
_exptl_crystal_F_000 1471.999
_exptl_crystal_size_max 0.596
_exptl_crystal_size_mid 0.394
_exptl_crystal_size_min 0.385
_refine_diff_density_max 0.40
_refine_diff_density_min -0.42
_refine_ls_extinction_method None
_refine_ls_goodness_of_fit_ref 0.9794
_refine_ls_hydrogen_treatment constr
_refine_ls_matrix_type full
_refine_ls_number_parameters 489
_refine_ls_number_reflns 7175
_refine_ls_number_restraints 35
_refine_ls_R_factor_all 0.0480
_refine_ls_R_factor_gt 0.0465
_refine_ls_shift/su_max 0.0010844
_refine_ls_shift/su_mean 0.0000717
_refine_ls_structure_factor_coef Fsqd
_refine_ls_weighting_details
;
 Method, part 1, Chebychev polynomial, (Watkin, 1994, Prince, 1982) 
 [weight] = 1.0/[A~0~*T~0~(x)+A~1~*T~1~(x) ... +A~n-1~]*T~n-1~(x)] 
 where A~i~ are the Chebychev coefficients listed below and x= Fcalc/Fmax 
 Method = Robust Weighting (Prince, 1982) 
 W = [weight] * [1-(deltaF/6*sigmaF)^2^]^2^ 
 A~i~ are: 
 15.2 24.0 11.9 3.07 
;
_refine_ls_weighting_scheme calc
_refine_ls_wR_factor_all 0.1140
_refine_ls_wR_factor_gt 0.1125
_refine_ls_wR_factor_ref 0.1139
_reflns_limit_h_max 14
_reflns_limit_h_min -14
_reflns_limit_k_max 31
_reflns_limit_k_min 0
_reflns_limit_l_max 15
_reflns_limit_l_min 0
_reflns_number_gt 6890
_reflns_number_total 7182
_reflns_threshold_expression I>2.0\s(I)
_oxford_diffrn_Wilson_B_factor 2.93
_oxford_diffrn_Wilson_scale 27.68
_oxford_refine_ls_r_factor_ref 0.0480
_oxford_refine_ls_scale 0.19571(13)
_oxford_reflns_number_all 7182
_oxford_reflns_threshold_expression_ref I>-3.0\s(I)
_cod_data_source_file c8nj02577k2.cif
_cod_data_source_block 6b
_cod_depositor_comments
;
The following automatic conversions were performed:

'_atom_sites_solution_primary' value 'Other' changed to 'other'
according to
/home/data/users/saulius/crontab/automatic-downloads/rss-feeds/RSC/lib/dictionaries/cif_core.dic
dictionary named 'cif_core.dic' version 2.4.2 from 2011-04-26.

Automatic conversion script
Id: cif_fix_values 4973 2017-02-22 13:04:09Z antanas 

 Adding full bibliography for 7057693--7057697.cif.
;
_cod_original_sg_symbol_Hall '-P 2yn '
_cod_original_sg_symbol_H-M 'P 21/n '
_cod_database_code 7057697

loop_
_symmetry_equiv_pos_as_xyz
x,y,z
-x,-y,-z
x+1/2,-y+1/2,z+1/2
-x+1/2,y+1/2,-z+1/2

loop_
_atom_site_label
_atom_site_type_symbol
_atom_site_fract_x
_atom_site_fract_y
_atom_site_fract_z
_atom_site_U_iso_or_equiv
_atom_site_occupancy
_atom_site_adp_type
_atom_site_refinement_flags_posn
_atom_site_refinement_flags_adp
_atom_site_refinement_flags_occupancy
_atom_site_disorder_assembly
_atom_site_disorder_group
C1 C 0.11795(10) 0.45106(4) 0.32892(9) 0.0302 1.0000 Uani . . . . .
C2 C -0.00672(10) 0.43722(5) 0.30483(9) 0.0328 1.0000 Uani . . . . .
C3 C -0.02700(9) 0.41287(5) 0.19665(9) 0.0299 1.0000 Uani . . . . .
C4 C -0.08675(9) 0.43629(5) 0.10917(9) 0.0322 1.0000 Uani . . . . .
C5 C -0.08637(10) 0.41239(5) 0.01144(9) 0.0365 1.0000 Uani . . . . .
C6 C -0.02716(10) 0.36759(5) -0.00104(9) 0.0370 1.0000 Uani . . . . .
C7 C 0.03108(9) 0.34301(5) 0.08441(9) 0.0310 1.0000 Uani . . . . .
C8 C 0.10616(10) 0.29674(5) 0.07029(9) 0.0340 1.0000 Uani . . . . .
C9 C 0.23026(9) 0.30982(5) 0.10035(9) 0.0303 1.0000 Uani . . . . .
C10 C 0.27897(10) 0.35032(5) 0.04987(10) 0.0384 1.0000 Uani . . . . .
C11 C 0.39015(11) 0.36458(6) 0.07767(11) 0.0437 1.0000 Uani . . . . .
C12 C 0.45276(10) 0.33953(5) 0.15857(10) 0.0368 1.0000 Uani . . . . .
C13 C 0.40679(9) 0.29891(4) 0.21108(9) 0.0291 1.0000 Uani . . . . .
C14 C 0.47498(10) 0.27487(4) 0.30513(9) 0.0320 1.0000 Uani . . . . .
C15 C 0.51386(10) 0.31637(4) 0.38303(9) 0.0302 1.0000 Uani . . . . .
C16 C 0.62541(10) 0.33386(5) 0.39254(9) 0.0350 1.0000 Uani . . . . .
C17 C 0.65640(10) 0.37638(5) 0.45317(10) 0.0386 1.0000 Uani . . . . .
C18 C 0.57505(10) 0.40317(5) 0.50195(10) 0.0363 1.0000 Uani . . . . .
C19 C 0.46224(10) 0.38712(4) 0.49392(9) 0.0311 1.0000 Uani . . . . .
C20 C 0.36906(10) 0.42030(5) 0.53205(9) 0.0345 1.0000 Uani . . . . .
C21 C 0.29730(10) 0.44292(4) 0.43817(9) 0.0311 1.0000 Uani . . . . .
C22 C 0.35003(11) 0.47047(5) 0.36297(10) 0.0364 1.0000 Uani . . . . .
C23 C 0.28884(12) 0.48904(5) 0.27346(10) 0.0409 1.0000 Uani . . . . .
C24 C 0.17416(11) 0.47858(5) 0.25628(10) 0.0365 1.0000 Uani . . . . .
C25 C 0.02544(9) 0.36545(5) 0.18307(8) 0.0289 1.0000 Uani . . . . .
C26 C 0.29578(9) 0.28371(4) 0.17938(8) 0.0284 1.0000 Uani . . . . .
C27 C 0.43470(9) 0.34207(4) 0.43800(8) 0.0290 1.0000 Uani . . . . .
C28 C 0.18082(10) 0.43425(4) 0.42103(8) 0.0283 1.0000 Uani . . . . .
O29 O 0.08219(7) 0.34313(3) 0.27050(6) 0.0324 1.0000 Uani . . . . .
C30 C 0.03162(11) 0.29736(5) 0.30658(10) 0.0390 1.0000 Uani . . . . .
C31 C -0.05806(12) 0.30722(6) 0.38034(11) 0.0444 1.0000 Uani . . . . .
C32 C -0.10485(15) 0.25675(7) 0.41781(13) 0.0609 1.0000 Uani . . . . .
O33 O 0.24939(7) 0.24292(3) 0.23116(6) 0.0320 1.0000 Uani . . . . .
C34 C 0.26409(12) 0.19451(5) 0.18025(11) 0.0413 1.0000 Uani . . . . .
C35 C 0.23211(13) 0.15176(5) 0.25120(12) 0.0487 1.0000 Uani . . . . .
C36 C 0.10925(15) 0.15250(6) 0.27515(14) 0.0599 1.0000 Uani . . . . .
O37 O 0.3217(2) 0.32671(10) 0.42425(18) 0.0304 0.780(2) Uani D U P 1 1
C38 C 0.27886(14) 0.30274(6) 0.51430(12) 0.0352 0.780(2) Uani D U P 1 1
C39 C 0.29624(15) 0.24547(6) 0.51528(14) 0.0403 0.780(2) Uani D U P 1 1
C40 C 0.2393(5) 0.22121(18) 0.6066(4) 0.0585 0.780(2) Uani D U P 1 1
O137 O 0.3337(10) 0.3189(4) 0.4445(8) 0.0304 0.220(2) Uani D U P 1 2
C138 C 0.3333(5) 0.2835(2) 0.5312(4) 0.0355 0.220(2) Uani D U P 1 2
C139 C 0.2235(5) 0.2533(2) 0.5210(5) 0.0412 0.220(2) Uani D U P 1 2
C140 C 0.2295(19) 0.2124(8) 0.6078(15) 0.0584 0.220(2) Uani D U P 1 2
O41 O 0.12631(7) 0.40619(3) 0.49445(6) 0.0312 1.0000 Uani . . . . .
C42 C 0.08138(13) 0.43764(5) 0.57277(10) 0.0431 1.0000 Uani . . . . .
C43 C 0.01398(14) 0.40495(6) 0.64167(12) 0.0532 1.0000 Uani . . . . .
C44 C 0.08361(18) 0.36620(7) 0.70548(13) 0.0673 1.0000 Uani . . . . .
C45 C -0.15181(10) 0.48638(5) 0.11676(10) 0.0354 1.0000 Uani . . . . .
O46 O -0.14535(9) 0.51663(4) 0.02414(8) 0.0580 1.0000 Uani . . . . .
C47 C -0.28033(10) 0.47955(5) 0.13119(10) 0.0375 1.0000 Uani . . . . .
C48 C -0.33146(13) 0.53289(6) 0.14914(15) 0.0595 1.0000 Uani . . . . .
C49 C -0.34290(12) 0.45433(7) 0.03524(13) 0.0570 1.0000 Uani . . . . .
C50 C -0.29572(12) 0.44718(6) 0.22816(12) 0.0460 1.0000 Uani . . . . .
H21 H -0.0532 0.4683 0.3089 0.0377 1.0000 Uiso R . . . .
H22 H -0.0326 0.4135 0.3584 0.0362 1.0000 Uiso R . . . .
H51 H -0.1275 0.4269 -0.0478 0.0411 1.0000 Uiso R . . . .
H61 H -0.0217 0.3535 -0.0686 0.0419 1.0000 Uiso R . . . .
H82 H 0.0966 0.2865 -0.0049 0.0383 1.0000 Uiso R . . . .
H81 H 0.0841 0.2671 0.1113 0.0364 1.0000 Uiso R . . . .
H101 H 0.2363 0.3681 -0.0031 0.0449 1.0000 Uiso R . . . .
H111 H 0.4229 0.3908 0.0421 0.0503 1.0000 Uiso R . . . .
H121 H 0.5279 0.3497 0.1813 0.0410 1.0000 Uiso R . . . .
H142 H 0.5385 0.2566 0.2802 0.0359 1.0000 Uiso R . . . .
H141 H 0.4282 0.2495 0.3393 0.0345 1.0000 Uiso R . . . .
H161 H 0.6787 0.3168 0.3549 0.0393 1.0000 Uiso R . . . .
H171 H 0.7355 0.3871 0.4610 0.0443 1.0000 Uiso R . . . .
H181 H 0.5955 0.4330 0.5403 0.0392 1.0000 Uiso R . . . .
H201 H 0.4051 0.4479 0.5743 0.0376 1.0000 Uiso R . . . .
H202 H 0.3191 0.4003 0.5753 0.0388 1.0000 Uiso R . . . .
H221 H 0.4304 0.4763 0.3739 0.0418 1.0000 Uiso R . . . .
H231 H 0.3257 0.5072 0.2218 0.0454 1.0000 Uiso R . . . .
H241 H 0.1331 0.4896 0.1945 0.0402 1.0000 Uiso R . . . .
H302 H 0.0927 0.2765 0.3421 0.0433 1.0000 Uiso R . . . .
H301 H -0.0041 0.2779 0.2453 0.0433 1.0000 Uiso R . . . .
H311 H -0.0242 0.3273 0.4398 0.0511 1.0000 Uiso R . . . .
H312 H -0.1187 0.3274 0.3423 0.0514 1.0000 Uiso R . . . .
H322 H -0.1670 0.2626 0.4605 0.0883 1.0000 Uiso R . . . .
H321 H -0.0494 0.2356 0.4565 0.0879 1.0000 Uiso R . . . .
H323 H -0.1364 0.2344 0.3589 0.0878 1.0000 Uiso R . . . .
H342 H 0.3433 0.1916 0.1624 0.0465 1.0000 Uiso R . . . .
H341 H 0.2137 0.1932 0.1131 0.0473 1.0000 Uiso R . . . .
H351 H 0.2780 0.1541 0.3162 0.0541 1.0000 Uiso R . . . .
H352 H 0.2492 0.1197 0.2165 0.0547 1.0000 Uiso R . . . .
H363 H 0.0920 0.1244 0.3177 0.0854 1.0000 Uiso R . . . .
H362 H 0.0909 0.1831 0.3118 0.0840 1.0000 Uiso R . . . .
H361 H 0.0581 0.1515 0.2108 0.0852 1.0000 Uiso R . . . .
H422 H 0.1447 0.4553 0.6165 0.0477 1.0000 Uiso R . . . .
H421 H 0.0330 0.4647 0.5391 0.0504 1.0000 Uiso R . . . .
H431 H -0.0238 0.4287 0.6908 0.0604 1.0000 Uiso R . . . .
H432 H -0.0466 0.3875 0.5972 0.0605 1.0000 Uiso R . . . .
H443 H 0.0378 0.3463 0.7504 0.0974 1.0000 Uiso R . . . .
H442 H 0.1464 0.3817 0.7495 0.0967 1.0000 Uiso R . . . .
H441 H 0.1156 0.3408 0.6575 0.0973 1.0000 Uiso R . . . .
H451 H -0.1141 0.5072 0.1778 0.0381 1.0000 Uiso R . . . .
H481 H -0.4112 0.5297 0.1587 0.0826 1.0000 Uiso R . . . .
H482 H -0.3233 0.5535 0.0871 0.0841 1.0000 Uiso R . . . .
H483 H -0.2914 0.5497 0.2119 0.0840 1.0000 Uiso R . . . .
H492 H -0.4223 0.4521 0.0448 0.0808 1.0000 Uiso R . . . .
H491 H -0.3316 0.4743 -0.0281 0.0815 1.0000 Uiso R . . . .
H493 H -0.3166 0.4197 0.0247 0.0808 1.0000 Uiso R . . . .
H502 H -0.3768 0.4439 0.2386 0.0641 1.0000 Uiso R . . . .
H501 H -0.2575 0.4636 0.2916 0.0657 1.0000 Uiso R . . . .
H503 H -0.2636 0.4122 0.2179 0.0656 1.0000 Uiso R . . . .
H461 H -0.0858 0.5350 0.0234 0.0835 1.0000 Uiso R . . . .
H381 H 0.3175 0.3166 0.5763 0.0434 0.780(2) Uiso R . P 1 1
H382 H 0.2000 0.3098 0.5135 0.0434 0.780(2) Uiso R . P 1 1
H391 H 0.3753 0.2384 0.5214 0.0487 0.780(2) Uiso R . P 1 1
H392 H 0.2625 0.2319 0.4508 0.0487 0.780(2) Uiso R . P 1 1
H401 H 0.2515 0.1852 0.6043 0.0641 0.780(2) Uiso R . P 1 1
H402 H 0.2729 0.2345 0.6714 0.0641 0.780(2) Uiso R . P 1 1
H403 H 0.1600 0.2280 0.6008 0.0641 0.780(2) Uiso R . P 1 1
H1381 H 0.3378 0.3017 0.5958 0.0432 0.220(2) Uiso R . P 1 2
H1382 H 0.3967 0.2611 0.5305 0.0432 0.220(2) Uiso R . P 1 2
H1391 H 0.1607 0.2762 0.5137 0.0489 0.220(2) Uiso R . P 1 2
H1392 H 0.2234 0.2325 0.4600 0.0489 0.220(2) Uiso R . P 1 2
H1401 H 0.1608 0.1933 0.5990 0.0641 0.220(2) Uiso R . P 1 2
H1402 H 0.2295 0.2332 0.6690 0.0641 0.220(2) Uiso R . P 1 2
H1403 H 0.2921 0.1895 0.6153 0.0641 0.220(2) Uiso R . P 1 2

loop_
_atom_site_aniso_label
_atom_site_aniso_U_11
_atom_site_aniso_U_22
_atom_site_aniso_U_33
_atom_site_aniso_U_23
_atom_site_aniso_U_13
_atom_site_aniso_U_12
C1 0.0347(6) 0.0287(5) 0.0261(6) -0.0034(4) -0.0022(4) 0.0035(5)
C2 0.0312(6) 0.0391(6) 0.0274(6) -0.0019(5) -0.0005(4) 0.0064(5)
C3 0.0238(5) 0.0405(6) 0.0251(5) 0.0002(5) 0.0000(4) -0.0022(5)
C4 0.0240(5) 0.0420(6) 0.0299(6) 0.0053(5) -0.0006(4) -0.0066(5)
C5 0.0294(6) 0.0531(7) 0.0258(6) 0.0064(5) -0.0035(4) -0.0061(5)
C6 0.0306(6) 0.0568(8) 0.0233(5) -0.0048(5) 0.0006(4) -0.0096(5)
C7 0.0218(5) 0.0433(6) 0.0278(5) -0.0051(5) 0.0017(4) -0.0072(5)
C8 0.0282(6) 0.0445(7) 0.0293(6) -0.0119(5) 0.0029(4) -0.0060(5)
C9 0.0265(5) 0.0387(6) 0.0262(5) -0.0079(5) 0.0052(4) -0.0031(5)
C10 0.0318(6) 0.0501(7) 0.0328(6) 0.0069(5) -0.0004(5) -0.0029(5)
C11 0.0362(6) 0.0518(8) 0.0426(7) 0.0149(6) 0.0012(5) -0.0114(6)
C12 0.0278(6) 0.0451(7) 0.0370(6) 0.0031(5) -0.0002(5) -0.0077(5)
C13 0.0275(5) 0.0325(6) 0.0276(5) -0.0042(4) 0.0046(4) -0.0005(4)
C14 0.0309(6) 0.0319(6) 0.0332(6) -0.0008(5) 0.0033(5) 0.0021(5)
C15 0.0305(6) 0.0317(6) 0.0275(6) 0.0058(4) -0.0022(4) 0.0001(4)
C16 0.0279(6) 0.0433(7) 0.0332(6) 0.0060(5) -0.0006(5) 0.0017(5)
C17 0.0274(6) 0.0463(7) 0.0403(7) 0.0073(6) -0.0070(5) -0.0077(5)
C18 0.0377(6) 0.0342(6) 0.0343(6) 0.0020(5) -0.0111(5) -0.0057(5)
C19 0.0342(6) 0.0324(6) 0.0251(5) 0.0029(4) -0.0055(4) -0.0010(5)
C20 0.0380(6) 0.0358(6) 0.0278(6) -0.0060(5) -0.0072(5) -0.0007(5)
C21 0.0370(6) 0.0265(5) 0.0286(6) -0.0059(4) -0.0034(5) 0.0006(5)
C22 0.0367(6) 0.0331(6) 0.0383(6) -0.0026(5) -0.0031(5) -0.0075(5)
C23 0.0471(7) 0.0373(6) 0.0378(7) 0.0057(5) 0.0013(5) -0.0078(5)
C24 0.0438(7) 0.0341(6) 0.0300(6) 0.0043(5) -0.0061(5) -0.0003(5)
C25 0.0214(5) 0.0402(6) 0.0248(5) -0.0005(5) -0.0002(4) -0.0025(4)
C26 0.0293(5) 0.0311(5) 0.0260(5) -0.0069(4) 0.0091(4) -0.0029(4)
C27 0.0281(5) 0.0312(5) 0.0267(5) 0.0033(4) -0.0026(4) -0.0027(4)
C28 0.0361(6) 0.0248(5) 0.0236(5) -0.0037(4) 0.0004(4) 0.0017(4)
O29 0.0300(4) 0.0418(5) 0.0246(4) -0.0009(3) -0.0018(3) 0.0038(3)
C30 0.0383(6) 0.0448(7) 0.0345(6) 0.0049(5) 0.0068(5) 0.0072(5)
C31 0.0415(7) 0.0526(8) 0.0403(7) 0.0025(6) 0.0102(6) 0.0080(6)
C32 0.0627(10) 0.0679(10) 0.0557(9) 0.0207(8) 0.0256(8) 0.0073(8)
O33 0.0343(4) 0.0302(4) 0.0327(4) -0.0059(3) 0.0083(3) -0.0069(3)
C34 0.0476(7) 0.0333(6) 0.0441(7) -0.0086(5) 0.0101(6) -0.0028(5)
C35 0.0568(9) 0.0346(7) 0.0534(8) 0.0001(6) -0.0009(7) -0.0034(6)
C36 0.0672(10) 0.0503(9) 0.0640(10) -0.0021(7) 0.0162(8) -0.0194(8)
O37 0.0259(8) 0.0341(10) 0.0307(11) -0.0003(5) 0.0006(7) -0.0035(7)
C38 0.0320(9) 0.0376(9) 0.0368(8) -0.0004(7) 0.0070(7) -0.0009(6)
C39 0.0363(9) 0.0405(9) 0.0444(9) 0.0039(7) 0.0053(7) 0.0054(7)
C40 0.0646(16) 0.048(2) 0.0640(10) 0.0172(12) 0.0154(9) -0.0016(12)
O137 0.0262(12) 0.0338(14) 0.0307(15) 0.0000(11) 0.0005(12) -0.0036(11)
C138 0.0324(13) 0.0373(13) 0.0374(12) 0.0004(11) 0.0063(11) -0.0003(11)
C139 0.0367(12) 0.0418(12) 0.0451(12) 0.0038(11) 0.0050(12) 0.0048(12)
C140 0.0649(18) 0.048(2) 0.0641(13) 0.0176(15) 0.0157(12) -0.0019(15)
O41 0.0371(4) 0.0329(4) 0.0236(4) -0.0024(3) 0.0033(3) 0.0020(3)
C42 0.0567(8) 0.0411(7) 0.0326(6) -0.0050(5) 0.0103(6) 0.0099(6)
C43 0.0563(9) 0.0623(9) 0.0439(8) -0.0124(7) 0.0209(7) -0.0030(7)
C44 0.0970(13) 0.0628(10) 0.0458(9) 0.0103(8) 0.0270(9) -0.0101(9)
C45 0.0324(6) 0.0369(6) 0.0357(6) 0.0119(5) -0.0043(5) -0.0066(5)
O46 0.0622(7) 0.0578(6) 0.0525(6) 0.0282(5) -0.0036(5) -0.0225(5)
C47 0.0293(6) 0.0366(6) 0.0454(7) 0.0117(5) -0.0031(5) -0.0008(5)
C48 0.0448(8) 0.0429(8) 0.0886(12) 0.0149(8) -0.0055(8) 0.0085(6)
C49 0.0334(7) 0.0779(11) 0.0576(9) 0.0050(8) -0.0081(6) -0.0142(7)
C50 0.0374(7) 0.0485(8) 0.0535(8) 0.0156(6) 0.0117(6) 0.0035(6)

loop_
_atom_type_symbol
_atom_type_scat_dispersion_real
_atom_type_scat_dispersion_imag
_atom_type_scat_Cromer_Mann_a1
_atom_type_scat_Cromer_Mann_b1
_atom_type_scat_Cromer_Mann_a2
_atom_type_scat_Cromer_Mann_b2
_atom_type_scat_Cromer_Mann_a3
_atom_type_scat_Cromer_Mann_b3
_atom_type_scat_Cromer_Mann_a4
_atom_type_scat_Cromer_Mann_b4
_atom_type_scat_Cromer_Mann_c
_atom_type_scat_source
C 0.0181 0.0091 2.3100 20.8439 1.0200 10.2075 1.5886 0.5687 0.8650 51.6512 0.2156 'International Tables Vol C 4.2.6.8 and 6.1.1.4'
H 0.0000 0.0000 0.4930 10.5109 0.3229 26.1257 0.1402 3.1424 0.0408 57.7998 0.0030 'International Tables Vol C 4.2.6.8 and 6.1.1.4'
O 0.0492 0.0322 3.0485 13.2771 2.2868 5.7011 1.5463 0.3239 0.8670 32.9089 0.2508 'International Tables Vol C 4.2.6.8 and 6.1.1.4'

loop_
_geom_angle_atom_site_label_1
_geom_angle_atom_site_label_2
_geom_angle_atom_site_label_3
_geom_angle
_geom_angle_publ_flag
C2 C1 C24 120.02(10) yes
C2 C1 C28 121.75(10) yes
C24 C1 C28 118.13(11) yes
C1 C2 C3 110.75(9) yes
C1 C2 H21 109.3 no
C3 C2 H21 110.4 no
C1 C2 H22 111.2 no
C3 C2 H22 109.4 no
H21 C2 H22 105.7 no
C2 C3 C4 124.60(11) yes
C2 C3 C25 116.45(10) yes
C4 C3 C25 118.77(10) yes
C3 C4 C5 118.36(11) yes
C3 C4 C45 122.85(11) yes
C5 C4 C45 118.79(10) yes
C4 C5 C6 121.60(11) yes
C4 C5 H51 119.8 no
C6 C5 H51 118.6 no
C5 C6 C7 121.34(11) yes
C5 C6 H61 120.8 no
C7 C6 H61 117.8 no
C6 C7 C8 121.74(10) yes
C6 C7 C25 116.99(11) yes
C8 C7 C25 121.03(10) yes
C7 C8 C9 110.68(9) yes
C7 C8 H82 108.1 no
C9 C8 H82 109.1 no
C7 C8 H81 112.1 no
C9 C8 H81 109.7 no
H82 C8 H81 107.0 no
C8 C9 C10 118.93(11) yes
C8 C9 C26 122.32(10) yes
C10 C9 C26 118.71(10) yes
C9 C10 C11 120.66(12) yes
C9 C10 H101 119.6 no
C11 C10 H101 119.7 no
C10 C11 C12 119.97(12) yes
C10 C11 H111 120.2 no
C12 C11 H111 119.8 no
C11 C12 C13 120.97(11) yes
C11 C12 H121 121.5 no
C13 C12 H121 117.5 no
C12 C13 C14 119.48(10) yes
C12 C13 C26 118.33(11) yes
C14 C13 C26 122.06(10) yes
C13 C14 C15 109.46(9) yes
C13 C14 H142 108.4 no
C15 C14 H142 111.6 no
C13 C14 H141 110.3 no
C15 C14 H141 109.8 no
H142 C14 H141 107.3 no
C14 C15 C16 121.48(11) yes
C14 C15 C27 119.81(10) yes
C16 C15 C27 118.28(11) yes
C15 C16 C17 120.92(11) yes
C15 C16 H161 118.3 no
C17 C16 H161 120.7 no
C16 C17 C18 119.81(11) yes
C16 C17 H171 119.5 no
C18 C17 H171 120.7 no
C17 C18 C19 121.05(11) yes
C17 C18 H181 119.8 no
C19 C18 H181 119.2 no
C18 C19 C20 121.60(11) yes
C18 C19 C27 117.91(11) yes
C20 C19 C27 120.05(10) yes
C19 C20 C21 109.77(9) yes
C19 C20 H201 107.8 no
C21 C20 H201 109.5 no
C19 C20 H202 111.4 no
C21 C20 H202 108.9 no
H201 C20 H202 109.5 no
C20 C21 C22 119.36(11) yes
C20 C21 C28 122.28(11) yes
C22 C21 C28 118.23(11) yes
C21 C22 C23 121.13(11) yes
C21 C22 H221 118.7 no
C23 C22 H221 120.2 no
C22 C23 C24 119.72(12) yes
C22 C23 H231 120.6 no
C24 C23 H231 119.6 no
C1 C24 C23 121.17(11) yes
C1 C24 H241 118.6 no
C23 C24 H241 120.2 no
C3 C25 C7 122.60(10) yes
C3 C25 O29 117.46(9) yes
C7 C25 O29 119.66(10) yes
C13 C26 C9 121.27(10) yes
C13 C26 O33 118.67(10) yes
C9 C26 O33 120.01(10) yes
C19 C27 C15 121.71(10) yes
C19 C27 O37 118.94(16) yes
C15 C27 O37 118.67(16) yes
C19 C27 C15 121.71(10) yes
C19 C27 O137 120.9(6) yes
C15 C27 O137 117.1(6) yes
C1 C28 C21 121.54(11) yes
C1 C28 O41 119.05(10) yes
C21 C28 O41 119.34(10) yes
C25 O29 C30 115.19(9) yes
O29 C30 C31 113.47(11) yes
O29 C30 H302 107.4 no
C31 C30 H302 109.7 no
O29 C30 H301 109.5 no
C31 C30 H301 107.8 no
H302 C30 H301 108.9 no
C30 C31 C32 110.25(12) yes
C30 C31 H311 108.4 no
C32 C31 H311 110.8 no
C30 C31 H312 107.9 no
C32 C31 H312 110.4 no
H311 C31 H312 109.1 no
C31 C32 H322 111.0 no
C31 C32 H321 114.0 no
H322 C32 H321 108.6 no
C31 C32 H323 113.0 no
H322 C32 H323 105.4 no
H321 C32 H323 104.3 no
C26 O33 C34 112.82(8) yes
O33 C34 C35 109.33(11) yes
O33 C34 H342 109.1 no
C35 C34 H342 112.1 no
O33 C34 H341 109.3 no
C35 C34 H341 109.1 no
H342 C34 H341 107.7 no
C34 C35 C36 114.20(13) yes
C34 C35 H351 108.8 no
C36 C35 H351 107.9 no
C34 C35 H352 106.7 no
C36 C35 H352 110.2 no
H351 C35 H352 109.0 no
C35 C36 H363 111.5 no
C35 C36 H362 111.9 no
H363 C36 H362 107.1 no
C35 C36 H361 111.4 no
H363 C36 H361 108.3 no
H362 C36 H361 106.4 no
C27 O37 C38 115.23(16) yes
O37 C38 C39 112.29(17) yes
O37 C38 H381 108.8 no
C39 C38 H381 108.4 no
O37 C38 H382 108.8 no
C39 C38 H382 109.0 no
H381 C38 H382 109.5 no
C38 C39 C40 110.2(2) yes
C38 C39 H391 109.1 no
C40 C39 H391 110.7 no
C38 C39 H392 108.4 no
C40 C39 H392 109.0 no
H391 C39 H392 109.5 no
C39 C40 H401 107.8 no
C39 C40 H402 109.5 no
H401 C40 H402 109.5 no
C39 C40 H403 111.1 no
H401 C40 H403 109.5 no
H402 C40 H403 109.5 no
C27 O137 C138 113.5(7) yes
O137 C138 C139 109.2(6) yes
O137 C138 H1381 110.0 no
C139 C138 H1381 108.4 no
O137 C138 H1382 109.2 no
C139 C138 H1382 110.6 no
H1381 C138 H1382 109.5 no
C138 C139 C140 108.3(8) yes
C138 C139 H1391 109.9 no
C140 C139 H1391 119.5 no
C138 C139 H1392 107.8 no
C140 C139 H1392 101.0 no
H1391 C139 H1392 109.5 no
C139 C140 H1401 107.1 no
C139 C140 H1402 101.1 no
H1401 C140 H1402 109.5 no
C139 C140 H1403 119.7 no
H1401 C140 H1403 109.5 no
H1402 C140 H1403 109.5 no
C28 O41 C42 113.10(9) yes
O41 C42 C43 109.45(11) yes
O41 C42 H422 110.2 no
C43 C42 H422 110.0 no
O41 C42 H421 110.1 no
C43 C42 H421 110.1 no
H422 C42 H421 106.9 no
C42 C43 C44 113.97(13) yes
C42 C43 H431 107.6 no
C44 C43 H431 109.1 no
C42 C43 H432 108.7 no
C44 C43 H432 109.9 no
H431 C43 H432 107.5 no
C43 C44 H443 111.9 no
C43 C44 H442 112.8 no
H443 C44 H442 108.4 no
C43 C44 H441 109.4 no
H443 C44 H441 105.6 no
H442 C44 H441 108.4 no
C4 C45 O46 110.86(11) yes
C4 C45 C47 114.41(10) yes
O46 C45 C47 106.59(9) yes
C4 C45 H451 108.4 no
O46 C45 H451 106.7 no
C47 C45 H451 109.6 no
C45 O46 H461 115.1 no
C45 C47 C48 108.31(11) yes
C45 C47 C49 111.33(11) yes
C48 C47 C49 109.88(12) yes
C45 C47 C50 110.38(10) yes
C48 C47 C50 107.59(12) yes
C49 C47 C50 109.28(11) yes
C47 C48 H481 110.0 no
C47 C48 H482 108.1 no
H481 C48 H482 108.6 no
C47 C48 H483 110.6 no
H481 C48 H483 109.7 no
H482 C48 H483 109.8 no
C47 C49 H492 109.6 no
C47 C49 H491 109.9 no
H492 C49 H491 110.1 no
C47 C49 H493 112.1 no
H492 C49 H493 107.0 no
H491 C49 H493 108.1 no
C47 C50 H502 110.3 no
C47 C50 H501 110.3 no
H502 C50 H501 107.8 no
C47 C50 H503 108.9 no
H502 C50 H503 108.9 no
H501 C50 H503 110.5 no

loop_
_geom_bond_atom_site_label_1
_geom_bond_atom_site_label_2
_geom_bond_distance
_geom_bond_publ_flag
C1 C2 1.5224(16) yes
C1 C24 1.3878(17) yes
C1 C28 1.4042(15) yes
C2 C3 1.5194(15) yes
C2 H21 0.983 no
C2 H22 0.991 no
C3 C4 1.4066(16) yes
C3 C25 1.4007(17) yes
C4 C5 1.3948(17) yes
C4 C45 1.5232(18) yes
C5 C6 1.3780(19) yes
C5 H51 0.941 no
C6 C7 1.3932(17) yes
C6 H61 0.945 no
C7 C8 1.5180(17) yes
C7 C25 1.3956(16) yes
C8 C9 1.5221(15) yes
C8 H82 0.993 no
C8 H81 0.981 no
C9 C10 1.3884(17) yes
C9 C26 1.3936(17) yes
C10 C11 1.3820(18) yes
C10 H101 0.930 no
C11 C12 1.3803(18) yes
C11 H111 0.925 no
C12 C13 1.3895(17) yes
C12 H121 0.948 no
C13 C14 1.5206(16) yes
C13 C26 1.3962(16) yes
C14 C15 1.5129(16) yes
C14 H142 0.967 no
C14 H141 0.989 no
C15 C16 1.3907(16) yes
C15 C27 1.3910(17) yes
C16 C17 1.3827(18) yes
C16 H161 0.939 no
C17 C18 1.3811(19) yes
C17 H171 0.972 no
C18 C19 1.3931(17) yes
C18 H181 0.938 no
C19 C20 1.5149(17) yes
C19 C27 1.3975(16) yes
C20 C21 1.5242(15) yes
C20 H201 0.975 no
C20 H202 0.992 no
C21 C22 1.3903(17) yes
C21 C28 1.3938(16) yes
C22 C23 1.3843(18) yes
C22 H221 0.961 no
C23 C24 1.3815(19) yes
C23 H231 0.949 no
C24 H241 0.934 no
C25 O29 1.3789(13) yes
C26 O33 1.3905(14) yes
C27 O37 1.392(3) yes
C27 O137 1.347(11) yes
C28 O41 1.3916(14) yes
O29 C30 1.4289(15) yes
C30 C31 1.5018(17) yes
C30 H302 0.982 no
C30 H301 0.995 no
C31 C32 1.521(2) yes
C31 H311 0.978 no
C31 H312 0.983 no
C32 H322 0.966 no
C32 H321 0.959 no
C32 H323 0.997 no
O33 C34 1.4371(14) yes
C34 C35 1.5054(19) yes
C34 H342 0.987 no
C34 H341 1.000 no
C35 C36 1.511(2) yes
C35 H351 0.952 no
C35 H352 0.975 no
C36 H363 0.946 no
C36 H362 0.960 no
C36 H361 0.976 no
O37 C38 1.439(2) yes
C38 C39 1.507(2) yes
C38 H381 0.950 no
C38 H382 0.950 no
C39 C40 1.534(3) yes
C39 H391 0.950 no
C39 H392 0.950 no
C40 H401 0.950 no
C40 H402 0.950 no
C40 H403 0.950 no
O137 C138 1.442(5) yes
C138 C139 1.513(4) yes
C138 H1381 0.950 no
C138 H1382 0.950 no
C139 C140 1.535(5) yes
C139 H1391 0.950 no
C139 H1392 0.950 no
C140 H1401 0.950 no
C140 H1402 0.950 no
C140 H1403 0.950 no
O41 C42 1.4314(14) yes
C42 C43 1.503(2) yes
C42 H422 1.005 no
C42 H421 0.983 no
C43 C44 1.497(3) yes
C43 H431 1.012 no
C43 H432 0.985 no
C44 H443 0.974 no
C44 H442 0.977 no
C44 H441 0.998 no
C45 O46 1.4287(15) yes
C45 C47 1.5574(16) yes
C45 H451 1.019 no
O46 H461 0.852 no
C47 C48 1.541(2) yes
C47 C49 1.523(2) yes
C47 C50 1.5223(17) yes
C48 H481 0.965 no
C48 H482 0.969 no
C48 H483 0.995 no
C49 H492 0.960 no
C49 H491 0.982 no
C49 H493 0.967 no
C50 H502 0.984 no
C50 H501 0.988 no
C50 H503 1.001 no

loop_
_geom_hbond_atom_site_label_D
_geom_hbond_atom_site_label_H
_geom_hbond_atom_site_label_A
_geom_hbond_site_symmetry_A
_geom_hbond_angle_DHA
_geom_hbond_distance_DH
_geom_hbond_distance_HA
_geom_hbond_distance_DA
_geom_hbond_publ_flag
O46 H461 C5 2_565 170.51(4) 0.852 2.527 3.371(3) yes
